data_8101731
loop_
_publ_author_name
'Y. Liu'
'D.-C. Li'
'J.-M. Dou'
'D.-Q. Wang'

_publ_section_title
;
Crystal structure of tetranitropalladato(II)tetrakis[(15-crown-5)sodium] 
tetranitropalladate(II), {[Na(C~10~H~20~O~5~)]~4~Pd(NO~2~)~4~}[Pd
(NO~2~)~4~]
;
_journal_issue 2
_journal_name_full 'Zeitschrift f\"ur Kristallographie - New Crystal Structures'
_journal_page_first 191
_journal_page_last 193
_journal_volume 220
_journal_year 2005
_chemical_formula_moiety {[Na(15-cr-5)]~4~[Pd(NO~2~)~4~]}[Pd(NO~2~)~2~]
_chemical_formula_sum 'C40 H80 N8 Na4 O36 Pd2'
_chemical_formula_weight 1553.88
_chemical_melting_point 443.1(10)
_chemical_name_systematic
; 
 tetranitropalladato(II)tetrakis[(15-crown-5)sodium] tetranitropalladate(II) 
;
_space_group_IT_number 2
_symmetry_cell_setting triclinic
_symmetry_space_group_name_Hall '-P 1'
_symmetry_space_group_name_H-M 'P -1'
_atom_sites_solution_hydrogens geom
_atom_sites_solution_primary direct
_atom_sites_solution_secondary difmap
_audit_creation_method SHELXL-97
_cell_angle_alpha 85.036(7)
_cell_angle_beta 74.511(6)
_cell_angle_gamma 89.404(7)
_cell_formula_units_Z 1
_cell_length_a 10.530(4)
_cell_length_b 11.955(5)
_cell_length_c 13.698(6)
_cell_measurement_reflns_used 2148
_cell_measurement_temperature 293(2)
_cell_measurement_theta_max 21.488
_cell_measurement_theta_min 2.655
_cell_volume 1655.4(12)
_computing_cell_refinement 'Bruker SMART'
_computing_data_collection 'Bruker SMART'
_computing_data_reduction 'Bruker SHELXTL'
_computing_molecular_graphics 'Bruker SHELXTL'
_computing_publication_material 'Bruker SHELXTL'
_computing_structure_refinement 'SHELXL-97 (Sheldrick, 1997)'
_computing_structure_solution 'SHELXS-97 (Sheldrick, 1990)'
_diffrn_ambient_temperature 293(2)
_diffrn_measured_fraction_theta_full 0.963
_diffrn_measured_fraction_theta_max 0.963
_diffrn_measurement_device_type 'Bruker SMART CCD'
_diffrn_measurement_method phi/omega
_diffrn_radiation_monochromator graphite
_diffrn_radiation_source 'fine-focus sealed tube'
_diffrn_radiation_type MoK\a
_diffrn_radiation_wavelength 0.71073
_diffrn_reflns_av_R_equivalents 0.0302
_diffrn_reflns_av_sigmaI/netI 0.0875
_diffrn_reflns_limit_h_max 11
_diffrn_reflns_limit_h_min -13
_diffrn_reflns_limit_k_max 13
_diffrn_reflns_limit_k_min -14
_diffrn_reflns_limit_l_max 15
_diffrn_reflns_limit_l_min -17
_diffrn_reflns_number 9529
_diffrn_reflns_theta_full 26.37
_diffrn_reflns_theta_max 26.37
_diffrn_reflns_theta_min 2.40
_exptl_absorpt_coefficient_mu 0.666
_exptl_absorpt_correction_T_max 0.8566
_exptl_absorpt_correction_T_min 0.7319
_exptl_absorpt_correction_type multi-scan
_exptl_absorpt_process_details sadabs
_exptl_crystal_colour yellowish
_exptl_crystal_density_diffrn 1.559
_exptl_crystal_density_method 'not measured'
_exptl_crystal_description rod
_exptl_crystal_F_000 800
_exptl_crystal_size_max 0.50
_exptl_crystal_size_mid 0.30
_exptl_crystal_size_min 0.24
_refine_diff_density_max 0.887
_refine_diff_density_min -0.628
_refine_diff_density_rms 0.091
_refine_ls_extinction_method none
_refine_ls_goodness_of_fit_ref 1.001
_refine_ls_hydrogen_treatment mixed
_refine_ls_matrix_type full
_refine_ls_number_parameters 409
_refine_ls_number_reflns 6510
_refine_ls_number_restraints 27
_refine_ls_restrained_S_all 1.062
_refine_ls_R_factor_all 0.1003
_refine_ls_R_factor_gt 0.0618
_refine_ls_shift/su_max 0.001
_refine_ls_shift/su_mean 0.000
_refine_ls_structure_factor_coef Fsqd
_refine_ls_weighting_details 'calc w=1/[\s^2^(Fo^2^)+(0.0619P)^2^+0.0000P] where P=(Fo^2^+2Fc^2^)/3'
_refine_ls_weighting_scheme calc
_refine_ls_wR_factor_gt 0.1384
_refine_ls_wR_factor_ref 0.1519
_reflns_number_gt 3851
_reflns_number_total 6510
_reflns_threshold_expression >2sigma(I)
_cod_data_source_file 1267-1471.cff
_cod_data_source_block 021228b
_cod_depositor_comments
;
The following automatic conversions were performed:

'_chemical_melting_point' value '169-171 \%C' was changed to
'443.1(10)' - it was converted from degrees Celsius(C) to Kelvins(K),
the average value was taken and precision was estimated.

Automatic conversion script
Id: cif_fix_values 1569 2011-02-09 13:29:24Z adriana 
;
_cod_original_cell_volume 1655.5(12)
_cod_original_sg_symbol_H-M P-1
_cod_database_code 8101731

loop_
_symmetry_equiv_pos_as_xyz
'x, y, z'
'-x, -y, -z'

loop_
_atom_site_label
_atom_site_type_symbol
_atom_site_fract_x
_atom_site_fract_y
_atom_site_fract_z
_atom_site_U_iso_or_equiv
_atom_site_adp_type
_atom_site_occupancy
_atom_site_symmetry_multiplicity
_atom_site_Wyckoff_symbol
_atom_site_calc_flag
_atom_site_refinement_flags
_atom_site_disorder_assembly
_atom_site_disorder_group
Pd1 Pd 0.0000 0.0000 0.0000 0.0390(2) Uani 1 1 a d S . .
Pd2 Pd 0.5000 0.5000 0.5000 0.0641(3) Uani 1 1 h d S . .
Na1 Na 0.2572(2) 0.33920(18) 0.00375(18) 0.0565(6) Uani 1 2 i d D . .
Na2 Na 0.0933(2) 0.0166(2) 0.25168(18) 0.0604(6) Uani 1 2 i d D . .
N1 N 0.0781(4) 0.1469(4) 0.0225(4) 0.0466(11) Uani 1 2 i d . . .
N2 N 0.1608(4) -0.0812(4) 0.0187(4) 0.0484(12) Uani 1 2 i d . . .
N3 N 0.6843(7) 0.4874(7) 0.5129(6) 0.095(2) Uani 1 2 i d . . .
N4 N 0.4942(7) 0.6602(6) 0.5378(6) 0.0843(18) Uani 1 2 i d . . .
O1 O 0.0822(4) 0.2297(3) -0.0394(3) 0.0647(12) Uani 1 2 i d . . .
O2 O 0.1246(4) 0.1568(3) 0.0944(3) 0.0603(11) Uani 1 2 i d . . .
O3 O 0.1868(4) -0.0894(4) 0.1009(3) 0.0673(12) Uani 1 2 i d . . .
O4 O 0.2324(5) -0.1255(4) -0.0523(4) 0.0788(14) Uani 1 2 i d . . .
O5 O 0.7773(8) 0.5015(13) 0.4417(7) 0.243(7) Uani 1 2 i d . . .
O6 O 0.7091(6) 0.4613(6) 0.5923(5) 0.127(2) Uani 1 2 i d . . .
O7 O 0.5228(9) 0.7399(5) 0.4742(5) 0.148(3) Uani 1 2 i d . . .
O8 O 0.4592(7) 0.6794(5) 0.6270(5) 0.125(2) Uani 1 2 i d . . .
O9 O 0.4607(6) 0.2567(6) 0.0178(8) 0.153(4) Uani 1 2 i d D . .
O10 O 0.3025(8) 0.3850(10) 0.1525(5) 0.171(4) Uani 1 2 i d D . .
O11 O 0.1519(7) 0.5099(5) 0.0557(10) 0.204(6) Uani 1 2 i d D . .
O12 O 0.2922(8) 0.4796(8) -0.1309(7) 0.163(4) Uani 1 2 i d D . .
O13 O 0.3797(8) 0.2717(11) -0.1537(8) 0.240(7) Uani 1 2 i d D . .
O14 O -0.1382(5) -0.0199(5) 0.2637(4) 0.0781(14) Uani 1 2 i d . . .
O15 O -0.0599(6) 0.1572(4) 0.3400(4) 0.0848(15) Uani 1 2 i d . . .
O16 O 0.2005(5) 0.1392(5) 0.3393(4) 0.0842(15) Uani 1 2 i d . . .
O17 O 0.2682(5) -0.0801(5) 0.3171(4) 0.0840(14) Uani 1 2 i d . . .
O18 O 0.0148(5) -0.1626(4) 0.3417(3) 0.0734(13) Uani 1 2 i d . . .
C1 C 0.4542(16) 0.2346(17) 0.1235(15) 0.31(2) Uani 1 2 i d D . .
H1A H 0.5378 0.2078 0.1327 0.374 Uiso 1 2 i calc R . .
H1B H 0.3859 0.1794 0.1564 0.374 Uiso 1 2 i calc R . .
C2 C 0.4218(14) 0.347(2) 0.1654(10) 0.30(2) Uani 1 2 i d D . .
H2A H 0.4180 0.3408 0.2372 0.364 Uiso 1 2 i calc R . .
H2B H 0.4907 0.4012 0.1308 0.364 Uiso 1 2 i calc R . .
C3 C 0.2824(19) 0.4982(16) 0.1763(13) 0.256(13) Uani 1 2 i d D . .
H3A H 0.3561 0.5451 0.1369 0.307 Uiso 1 2 i calc R . .
H3B H 0.2741 0.5037 0.2479 0.307 Uiso 1 2 i calc R . .
C4 C 0.158(2) 0.5352(12) 0.1506(14) 0.312(17) Uani 1 2 i d D . .
H4A H 0.0839 0.4999 0.2013 0.375 Uiso 1 2 i calc R . .
H4B H 0.1506 0.6158 0.1541 0.375 Uiso 1 2 i calc R . .
C5 C 0.1946(13) 0.5983(8) -0.0171(14) 0.268(15) Uani 1 2 i d D . .
H5A H 0.2811 0.6234 -0.0151 0.321 Uiso 1 2 i calc R . .
H5B H 0.1345 0.6605 -0.0029 0.321 Uiso 1 2 i calc R . .
C6 C 0.2012(18) 0.5636(14) -0.1186(15) 0.36(3) Uani 1 2 i d D . .
H6A H 0.1162 0.5360 -0.1217 0.437 Uiso 1 2 i calc R . .
H6B H 0.2296 0.6255 -0.1703 0.437 Uiso 1 2 i calc R . .
C7 C 0.301(2) 0.4336(16) -0.2242(10) 0.38(3) Uani 1 2 i d D . .
H7A H 0.3221 0.4918 -0.2802 0.459 Uiso 1 2 i calc R . .
H7B H 0.2191 0.3973 -0.2231 0.459 Uiso 1 2 i calc R . .
C8 C 0.411(2) 0.3492(17) -0.2355(9) 0.34(2) Uani 1 2 i d D . .
H8A H 0.4208 0.3127 -0.2976 0.413 Uiso 1 2 i calc R . .
H8B H 0.4933 0.3867 -0.2389 0.413 Uiso 1 2 i calc R . .
C9 C 0.4877(16) 0.2109(14) -0.1500(15) 0.34(2) Uani 1 2 i d D . .
H9A H 0.5653 0.2592 -0.1726 0.413 Uiso 1 2 i calc R . .
H9B H 0.4976 0.1523 -0.1961 0.413 Uiso 1 2 i calc R . .
C10 C 0.4787(11) 0.1570(9) -0.0418(17) 0.32(2) Uani 1 2 i d D . .
H10A H 0.4042 0.1054 -0.0180 0.386 Uiso 1 2 i calc R . .
H10B H 0.5588 0.1176 -0.0390 0.386 Uiso 1 2 i calc R . .
C11 C -0.2294(8) 0.0666(10) 0.2986(7) 0.105(3) Uani 1 2 i d . . .
H11A H -0.2751 0.0487 0.3696 0.125 Uiso 1 2 i calc R . .
H11B H -0.2943 0.0722 0.2598 0.125 Uiso 1 2 i calc R . .
C12 C -0.1596(9) 0.1717(8) 0.2864(7) 0.096(3) Uani 1 2 i d . . .
H12A H -0.1195 0.1931 0.2149 0.115 Uiso 1 2 i calc R . .
H12B H -0.2197 0.2302 0.3139 0.115 Uiso 1 2 i calc R . .
C13 C 0.0193(11) 0.2534(8) 0.3341(7) 0.103(3) Uani 1 2 i d . . .
H13A H -0.0348 0.3138 0.3649 0.123 Uiso 1 2 i calc R . .
H13B H 0.0604 0.2781 0.2634 0.123 Uiso 1 2 i calc R . .
C14 C 0.1215(11) 0.2261(8) 0.3875(7) 0.109(3) Uani 1 2 i d . . .
H14A H 0.1756 0.2921 0.3849 0.130 Uiso 1 2 i calc R . .
H14B H 0.0806 0.2017 0.4582 0.130 Uiso 1 2 i calc R . .
C15 C 0.2725(12) 0.0826(10) 0.4029(8) 0.125(4) Uani 1 2 i d . . .
H15A H 0.2120 0.0497 0.4649 0.150 Uiso 1 2 i calc R . .
H15B H 0.3296 0.1356 0.4211 0.150 Uiso 1 2 i calc R . .
C16 C 0.3504(9) -0.0043(10) 0.3495(8) 0.115(3) Uani 1 2 i d . . .
H16A H 0.4160 0.0294 0.2907 0.138 Uiso 1 2 i calc R . .
H16B H 0.3961 -0.0455 0.3938 0.138 Uiso 1 2 i calc R . .
C17 C 0.2137(9) -0.1720(8) 0.3878(6) 0.090(2) Uani 1 2 i d . . .
H17A H 0.1659 -0.1451 0.4521 0.108 Uiso 1 2 i calc R . .
H17B H 0.2833 -0.2207 0.3997 0.108 Uiso 1 2 i calc R . .
C18 C 0.1233(9) -0.2347(7) 0.3456(7) 0.093(3) Uani 1 2 i d . . .
H18A H 0.1682 -0.2548 0.2780 0.111 Uiso 1 2 i calc R . .
H18B H 0.0922 -0.3031 0.3886 0.111 Uiso 1 2 i calc R . .
C19 C -0.0739(9) -0.2077(6) 0.2921(6) 0.086(2) Uani 1 2 i d D . .
H19A H -0.1048 -0.2815 0.3242 0.104 Uiso 1 2 i calc R . .
H19B H -0.0293 -0.2149 0.2212 0.104 Uiso 1 2 i calc R . .
C20 C -0.1855(9) -0.1318(9) 0.2997(7) 0.100(3) Uani 1 2 i d . . .
H20A H -0.2415 -0.1562 0.2595 0.120 Uiso 1 2 i calc R . .
H20B H -0.2375 -0.1334 0.3700 0.120 Uiso 1 2 i calc R . .

loop_
_atom_site_aniso_label
_atom_site_aniso_U_11
_atom_site_aniso_U_22
_atom_site_aniso_U_33
_atom_site_aniso_U_23
_atom_site_aniso_U_13
_atom_site_aniso_U_12
Pd1 0.0339(3) 0.0419(3) 0.0438(4) -0.0078(3) -0.0134(3) -0.0004(2)
Pd2 0.0597(5) 0.0781(5) 0.0583(5) 0.0037(4) -0.0253(4) -0.0055(4)
Na1 0.0516(14) 0.0511(13) 0.0682(16) -0.0114(11) -0.0163(12) -0.0040(10)
Na2 0.0564(15) 0.0757(16) 0.0511(14) -0.0099(12) -0.0163(11) 0.0021(12)
N1 0.045(3) 0.048(3) 0.048(3) -0.010(2) -0.012(2) -0.004(2)
N2 0.038(3) 0.055(3) 0.053(3) -0.009(3) -0.013(2) 0.007(2)
N3 0.062(4) 0.144(6) 0.083(5) 0.004(5) -0.033(4) 0.000(4)
N4 0.106(5) 0.085(5) 0.070(5) -0.006(4) -0.037(4) -0.006(4)
O1 0.078(3) 0.047(2) 0.073(3) 0.000(2) -0.028(2) -0.012(2)
O2 0.069(3) 0.062(3) 0.061(3) -0.009(2) -0.034(2) -0.012(2)
O3 0.063(3) 0.093(3) 0.056(3) -0.011(2) -0.034(2) 0.026(2)
O4 0.065(3) 0.108(4) 0.068(3) -0.033(3) -0.019(2) 0.034(3)
O5 0.070(5) 0.51(2) 0.135(7) 0.055(10) -0.034(5) -0.029(8)
O6 0.101(5) 0.187(7) 0.107(5) 0.009(5) -0.057(4) 0.015(4)
O7 0.255(10) 0.093(4) 0.100(5) 0.014(4) -0.058(5) -0.046(5)
O8 0.164(7) 0.119(5) 0.088(5) -0.028(4) -0.023(4) 0.016(4)
O9 0.051(4) 0.135(6) 0.242(10) 0.080(6) -0.017(5) 0.004(3)
O10 0.129(7) 0.295(11) 0.091(5) -0.047(6) -0.020(5) -0.110(7)
O11 0.101(5) 0.060(4) 0.408(17) -0.056(7) 0.019(8) -0.002(4)
O12 0.135(7) 0.196(8) 0.165(8) 0.116(6) -0.090(6) -0.097(6)
O13 0.121(7) 0.374(15) 0.187(9) -0.220(11) 0.095(6) -0.151(9)
O14 0.057(3) 0.112(4) 0.063(3) -0.003(3) -0.015(2) 0.004(3)
O15 0.088(4) 0.088(4) 0.074(3) -0.012(3) -0.012(3) 0.012(3)
O16 0.091(4) 0.100(4) 0.065(3) -0.012(3) -0.023(3) -0.017(3)
O17 0.075(3) 0.107(4) 0.076(3) -0.011(3) -0.029(3) 0.011(3)
O18 0.083(3) 0.078(3) 0.063(3) -0.008(2) -0.025(3) -0.007(3)
C1 0.081(9) 0.36(3) 0.42(4) 0.30(3) -0.042(16) 0.017(15)
C2 0.121(14) 0.70(6) 0.092(9) 0.13(2) -0.079(10) -0.18(2)
C3 0.26(2) 0.35(3) 0.170(15) -0.127(17) -0.037(15) -0.17(2)
C4 0.23(2) 0.199(18) 0.49(4) -0.28(2) 0.01(2) -0.039(15)
C5 0.117(10) 0.039(5) 0.52(4) 0.058(10) 0.113(17) 0.033(6)
C6 0.127(16) 0.43(4) 0.51(5) 0.37(4) -0.15(3) -0.054(19)
C7 0.44(5) 0.54(5) 0.23(2) 0.29(3) -0.28(3) -0.38(4)
C8 0.35(3) 0.54(5) 0.084(11) -0.168(19) 0.105(15) -0.34(4)
C9 0.136(15) 0.30(2) 0.52(5) -0.35(3) 0.14(2) -0.104(17)
C10 0.058(8) 0.043(6) 0.83(6) 0.003(13) -0.080(18) 0.027(5)
C11 0.063(5) 0.173(10) 0.076(6) 0.012(6) -0.024(4) 0.018(6)
C12 0.094(7) 0.105(7) 0.081(6) 0.003(5) -0.015(5) 0.047(6)
C13 0.116(8) 0.087(6) 0.087(6) -0.024(5) 0.006(6) 0.011(6)
C14 0.126(8) 0.107(7) 0.084(6) -0.031(6) -0.005(6) -0.030(6)
C15 0.141(9) 0.167(10) 0.098(7) -0.029(7) -0.076(7) -0.030(8)
C16 0.074(6) 0.169(10) 0.116(8) -0.039(7) -0.042(6) 0.011(6)
C17 0.086(6) 0.124(7) 0.057(5) -0.004(5) -0.016(4) 0.027(5)
C18 0.102(7) 0.089(6) 0.082(6) 0.002(5) -0.020(5) 0.020(5)
C19 0.106(7) 0.078(5) 0.079(6) -0.005(4) -0.031(5) -0.030(5)
C20 0.087(6) 0.137(8) 0.086(6) 0.006(6) -0.043(5) -0.038(6)

loop_
_atom_type_symbol
_atom_type_description
_atom_type_scat_dispersion_real
_atom_type_scat_dispersion_imag
_atom_type_scat_source
N N 0.0061 0.0033 'International Tables Vol C Tables 4.2.6.8 and 6.1.1.4'
Na Na 0.0362 0.0249 'International Tables Vol C Tables 4.2.6.8 and 6.1.1.4'
Pd Pd -0.9988 1.0072 'International Tables Vol C Tables 4.2.6.8 and 6.1.1.4'
C C 0.0033 0.0016 'International Tables Vol C Tables 4.2.6.8 and 6.1.1.4'
O O 0.0106 0.0060 'International Tables Vol C Tables 4.2.6.8 and 6.1.1.4'
H H 0.0000 0.0000 'International Tables Vol C Tables 4.2.6.8 and 6.1.1.4'

loop_
_geom_angle_atom_site_label_1
_geom_angle_atom_site_label_2
_geom_angle_atom_site_label_3
_geom_angle
_geom_angle_site_symmetry_1
_geom_angle_site_symmetry_3
_geom_angle_publ_flag
N2 Pd1 N2 180.0(4) 2 . ?
N2 Pd1 N1 90.02(19) 2 2 ?
N2 Pd1 N1 89.98(19) . 2 ?
N2 Pd1 N1 89.98(19) 2 . ?
N2 Pd1 N1 90.02(19) . . ?
N1 Pd1 N1 180.0(3) 2 . ?
N3 Pd2 N3 180.000(1) 2_666 . ?
N3 Pd2 N4 90.1(3) 2_666 . ?
N3 Pd2 N4 89.9(3) . . ?
N3 Pd2 N4 89.9(3) 2_666 2_666 ?
N3 Pd2 N4 90.1(3) . 2_666 ?
N4 Pd2 N4 180.00(9) . 2_666 ?
O10 Na1 O12 117.1(4) . . ?
O10 Na1 O11 69.7(4) . . ?
O12 Na1 O11 68.0(4) . . ?
O10 Na1 O9 70.0(4) . . ?
O12 Na1 O9 111.3(3) . . ?
O11 Na1 O9 132.7(4) . . ?
O10 Na1 O13 136.4(4) . . ?
O12 Na1 O13 68.2(5) . . ?
O11 Na1 O13 136.1(5) . . ?
O9 Na1 O13 68.4(4) . . ?
O10 Na1 O1 135.8(2) . . ?
O12 Na1 O1 98.4(2) . . ?
O11 Na1 O1 103.9(3) . . ?
O9 Na1 O1 122.2(2) . . ?
O13 Na1 O1 79.5(2) . . ?
O10 Na1 O2 92.6(3) . . ?
O12 Na1 O2 147.0(2) . . ?
O11 Na1 O2 114.2(2) . . ?
O9 Na1 O2 91.26(19) . . ?
O13 Na1 O2 100.8(3) . . ?
O1 Na1 O2 48.64(14) . . ?
O10 Na1 N1 116.5(3) . . ?
O12 Na1 N1 122.7(2) . . ?
O11 Na1 N1 115.0(2) . . ?
O9 Na1 N1 104.5(2) . . ?
O13 Na1 N1 86.4(2) . . ?
O1 Na1 N1 24.67(13) . . ?
O2 Na1 N1 24.63(12) . . ?
O18 Na2 O16 116.2(2) . . ?
O18 Na2 O14 67.05(19) . . ?
O16 Na2 O14 132.2(2) . . ?
O18 Na2 O15 105.47(19) . . ?
O16 Na2 O15 68.0(2) . . ?
O14 Na2 O15 65.8(2) . . ?
O18 Na2 O3 86.43(18) . . ?
O16 Na2 O3 130.44(19) . . ?
O14 Na2 O3 96.74(18) . . ?
O15 Na2 O3 151.3(2) . . ?
O18 Na2 O17 69.05(19) . . ?
O16 Na2 O17 67.4(2) . . ?
O14 Na2 O17 136.0(2) . . ?
O15 Na2 O17 125.3(2) . . ?
O3 Na2 O17 83.31(17) . . ?
O18 Na2 O2 150.35(18) . . ?
O16 Na2 O2 93.47(17) . . ?
O14 Na2 O2 93.77(17) . . ?
O15 Na2 O2 85.02(17) . . ?
O3 Na2 O2 73.11(16) . . ?
O17 Na2 O2 127.38(19) . . ?
O2 N1 O1 118.1(5) . . ?
O2 N1 Pd1 122.4(4) . . ?
O1 N1 Pd1 119.4(4) . . ?
O2 N1 Na1 63.4(3) . . ?
O1 N1 Na1 57.2(3) . . ?
Pd1 N1 Na1 162.5(2) . . ?
O4 N2 O3 119.2(5) . . ?
O4 N2 Pd1 119.5(4) . . ?
O3 N2 Pd1 121.3(4) . . ?
O5 N3 O6 115.1(8) . . ?
O5 N3 Pd2 122.2(7) . . ?
O6 N3 Pd2 122.7(6) . . ?
O7 N4 O8 117.8(7) . . ?
O7 N4 Pd2 122.3(6) . . ?
O8 N4 Pd2 119.9(6) . . ?
N1 O1 Na1 98.1(3) . . ?
N1 O2 Na2 125.6(3) . . ?
N1 O2 Na1 91.9(3) . . ?
Na2 O2 Na1 142.15(19) . . ?
N2 O3 Na2 128.6(4) . . ?
C1 O9 C10 115.8(11) . . ?
C1 O9 Na1 108.4(7) . . ?
C10 O9 Na1 106.1(6) . . ?
C2 O10 C3 110.7(12) . . ?
C2 O10 Na1 114.9(9) . . ?
C3 O10 Na1 116.8(9) . . ?
C5 O11 C4 112.0(11) . . ?
C5 O11 Na1 111.7(7) . . ?
C4 O11 Na1 114.1(9) . . ?
C6 O12 C7 109.3(10) . . ?
C6 O12 Na1 115.1(9) . . ?
C7 O12 Na1 111.3(8) . . ?
C9 O13 C8 109.4(11) . . ?
C9 O13 Na1 115.9(10) . . ?
C8 O13 Na1 116.0(10) . . ?
C11 O14 C20 114.9(7) . . ?
C11 O14 Na2 117.1(5) . . ?
C20 O14 Na2 116.1(5) . . ?
C13 O15 C12 114.6(7) . . ?
C13 O15 Na2 104.8(4) . . ?
C12 O15 Na2 105.7(4) . . ?
C14 O16 C15 112.2(8) . . ?
C14 O16 Na2 115.7(6) . . ?
C15 O16 Na2 114.8(5) . . ?
C17 O17 C16 115.9(7) . . ?
C17 O17 Na2 110.3(5) . . ?
C16 O17 Na2 113.1(5) . . ?
C19 O18 C18 113.3(6) . . ?
C19 O18 Na2 107.3(4) . . ?
C18 O18 Na2 110.5(4) . . ?
O9 C1 C2 103.7(11) . . ?
O9 C1 H1A 111.0 . . ?
C2 C1 H1A 111.0 . . ?
O9 C1 H1B 111.0 . . ?
C2 C1 H1B 111.0 . . ?
H1A C1 H1B 109.0 . . ?
O10 C2 C1 110.9(13) . . ?
O10 C2 H2A 109.5 . . ?
C1 C2 H2A 109.5 . . ?
O10 C2 H2B 109.5 . . ?
C1 C2 H2B 109.5 . . ?
H2A C2 H2B 108.1 . . ?
O10 C3 C4 107.0(11) . . ?
O10 C3 H3A 110.3 . . ?
C4 C3 H3A 110.3 . . ?
O10 C3 H3B 110.3 . . ?
C4 C3 H3B 110.3 . . ?
H3A C3 H3B 108.6 . . ?
O11 C4 C3 113.9(13) . . ?
O11 C4 H4A 108.8 . . ?
C3 C4 H4A 108.8 . . ?
O11 C4 H4B 108.8 . . ?
C3 C4 H4B 108.8 . . ?
H4A C4 H4B 107.7 . . ?
O11 C5 C6 110.2(13) . . ?
O11 C5 H5A 109.6 . . ?
C6 C5 H5A 109.6 . . ?
O11 C5 H5B 109.6 . . ?
C6 C5 H5B 109.6 . . ?
H5A C5 H5B 108.1 . . ?
O12 C6 C5 103.8(12) . . ?
O12 C6 H6A 111.0 . . ?
C5 C6 H6A 111.0 . . ?
O12 C6 H6B 111.0 . . ?
C5 C6 H6B 111.0 . . ?
H6A C6 H6B 109.0 . . ?
O12 C7 C8 105.7(12) . . ?
O12 C7 H7A 110.6 . . ?
C8 C7 H7A 110.6 . . ?
O12 C7 H7B 110.6 . . ?
C8 C7 H7B 110.6 . . ?
H7A C7 H7B 108.7 . . ?
O13 C8 C7 108.5(13) . . ?
O13 C8 H8A 110.0 . . ?
C7 C8 H8A 110.0 . . ?
O13 C8 H8B 110.0 . . ?
C7 C8 H8B 110.0 . . ?
H8A C8 H8B 108.4 . . ?
O13 C9 C10 112.0(12) . . ?
O13 C9 H9A 109.2 . . ?
C10 C9 H9A 109.2 . . ?
O13 C9 H9B 109.2 . . ?
C10 C9 H9B 109.2 . . ?
H9A C9 H9B 107.9 . . ?
O9 C10 C9 101.9(9) . . ?
O9 C10 H10A 111.4 . . ?
C9 C10 H10A 111.4 . . ?
O9 C10 H10B 111.4 . . ?
C9 C10 H10B 111.4 . . ?
H10A C10 H10B 109.3 . . ?
O14 C11 C12 109.4(7) . . ?
O14 C11 H11A 109.8 . . ?
C12 C11 H11A 109.8 . . ?
O14 C11 H11B 109.8 . . ?
C12 C11 H11B 109.8 . . ?
H11A C11 H11B 108.2 . . ?
O15 C12 C11 107.6(7) . . ?
O15 C12 H12A 110.2 . . ?
C11 C12 H12A 110.2 . . ?
O15 C12 H12B 110.2 . . ?
C11 C12 H12B 110.2 . . ?
H12A C12 H12B 108.5 . . ?
O15 C13 C14 109.3(8) . . ?
O15 C13 H13A 109.8 . . ?
C14 C13 H13A 109.8 . . ?
O15 C13 H13B 109.8 . . ?
C14 C13 H13B 109.8 . . ?
H13A C13 H13B 108.3 . . ?
O16 C14 C13 108.4(7) . . ?
O16 C14 H14A 110.0 . . ?
C13 C14 H14A 110.0 . . ?
O16 C14 H14B 110.0 . . ?
C13 C14 H14B 110.0 . . ?
H14A C14 H14B 108.4 . . ?
O16 C15 C16 109.4(8) . . ?
O16 C15 H15A 109.8 . . ?
C16 C15 H15A 109.8 . . ?
O16 C15 H15B 109.8 . . ?
C16 C15 H15B 109.8 . . ?
H15A C15 H15B 108.3 . . ?
O17 C16 C15 110.5(8) . . ?
O17 C16 H16A 109.5 . . ?
C15 C16 H16A 109.5 . . ?
O17 C16 H16B 109.5 . . ?
C15 C16 H16B 109.5 . . ?
H16A C16 H16B 108.1 . . ?
O17 C17 C18 108.4(7) . . ?
O17 C17 H17A 110.0 . . ?
C18 C17 H17A 110.0 . . ?
O17 C17 H17B 110.0 . . ?
C18 C17 H17B 110.0 . . ?
H17A C17 H17B 108.4 . . ?
O18 C18 C17 107.1(7) . . ?
O18 C18 H18A 110.3 . . ?
C17 C18 H18A 110.3 . . ?
O18 C18 H18B 110.3 . . ?
C17 C18 H18B 110.3 . . ?
H18A C18 H18B 108.5 . . ?
O18 C19 C20 108.6(7) . . ?
O18 C19 H19A 110.0 . . ?
C20 C19 H19A 110.0 . . ?
O18 C19 H19B 110.0 . . ?
C20 C19 H19B 110.0 . . ?
H19A C19 H19B 108.4 . . ?
O14 C20 C19 109.7(7) . . ?
O14 C20 H20A 109.7 . . ?
C19 C20 H20A 109.7 . . ?
O14 C20 H20B 109.7 . . ?
C19 C20 H20B 109.7 . . ?
H20A C20 H20B 108.2 . . ?

loop_
_geom_bond_atom_site_label_1
_geom_bond_atom_site_label_2
_geom_bond_distance
_geom_bond_site_symmetry_2
_geom_bond_publ_flag
Pd1 N2 2.008(5) 2 ?
Pd1 N2 2.008(5) . ?
Pd1 N1 2.029(5) 2 ?
Pd1 N1 2.029(5) . ?
Pd2 N3 1.999(7) 2_666 ?
Pd2 N3 1.999(7) . ?
Pd2 N4 2.023(7) . ?
Pd2 N4 2.023(7) 2_666 ?
Na1 O10 2.324(8) . ?
Na1 O12 2.338(7) . ?
Na1 O11 2.384(7) . ?
Na1 O9 2.397(7) . ?
Na1 O13 2.400(7) . ?
Na1 O1 2.495(5) . ?
Na1 O2 2.630(5) . ?
Na1 N1 2.939(5) . ?
Na2 O18 2.415(5) . ?
Na2 O16 2.434(6) . ?
Na2 O14 2.441(5) . ?
Na2 O15 2.479(5) . ?
Na2 O3 2.486(5) . ?
Na2 O17 2.488(6) . ?
Na2 O2 2.563(5) . ?
N1 O2 1.225(6) . ?
N1 O1 1.239(6) . ?
N2 O4 1.219(6) . ?
N2 O3 1.224(6) . ?
N3 O5 1.185(9) . ?
N3 O6 1.200(8) . ?
N4 O7 1.216(8) . ?
N4 O8 1.221(8) . ?
O9 C1 1.433(16) . ?
O9 C10 1.485(15) . ?
O10 C2 1.380(14) . ?
O10 C3 1.419(15) . ?
O11 C5 1.379(12) . ?
O11 C4 1.380(15) . ?
O12 C6 1.371(14) . ?
O12 C7 1.415(15) . ?
O13 C9 1.354(16) . ?
O13 C8 1.361(16) . ?
O14 C11 1.428(10) . ?
O14 C20 1.431(10) . ?
O15 C13 1.412(10) . ?
O15 C12 1.434(10) . ?
O16 C14 1.420(11) . ?
O16 C15 1.426(11) . ?
O17 C17 1.417(9) . ?
O17 C16 1.435(11) . ?
O18 C19 1.426(8) . ?
O18 C18 1.434(9) . ?
C1 C2 1.509(18) . ?
C1 H1A 0.9700 . ?
C1 H1B 0.9700 . ?
C2 H2A 0.9700 . ?
C2 H2B 0.9700 . ?
C3 C4 1.494(16) . ?
C3 H3A 0.9700 . ?
C3 H3B 0.9700 . ?
C4 H4A 0.9700 . ?
C4 H4B 0.9700 . ?
C5 C6 1.469(18) . ?
C5 H5A 0.9700 . ?
C5 H5B 0.9700 . ?
C6 H6A 0.9700 . ?
C6 H6B 0.9700 . ?
C7 C8 1.508(18) . ?
C7 H7A 0.9700 . ?
C7 H7B 0.9700 . ?
C8 H8A 0.9700 . ?
C8 H8B 0.9700 . ?
C9 C10 1.543(18) . ?
C9 H9A 0.9700 . ?
C9 H9B 0.9700 . ?
C10 H10A 0.9700 . ?
C10 H10B 0.9700 . ?
C11 C12 1.437(12) . ?
C11 H11A 0.9700 . ?
C11 H11B 0.9700 . ?
C12 H12A 0.9700 . ?
C12 H12B 0.9700 . ?
C13 C14 1.473(13) . ?
C13 H13A 0.9700 . ?
C13 H13B 0.9700 . ?
C14 H14A 0.9700 . ?
C14 H14B 0.9700 . ?
C15 C16 1.442(14) . ?
C15 H15A 0.9700 . ?
C15 H15B 0.9700 . ?
C16 H16A 0.9700 . ?
C16 H16B 0.9700 . ?
C17 C18 1.479(12) . ?
C17 H17A 0.9700 . ?
C17 H17B 0.9700 . ?
C18 H18A 0.9700 . ?
C18 H18B 0.9700 . ?
C19 C20 1.465(12) . ?
C19 H19A 0.9700 . ?
C19 H19B 0.9700 . ?
C20 H20A 0.9700 . ?
C20 H20B 0.9700 . ?
